data_9011874
loop_
_publ_author_name
'Dmitrieva, M. T.'
'Ilyukhin, V. V.'
'Bokii, G. B.'

_publ_section_title
;
 Close packing and cation arrangement in the djerfisherite structure
;
_journal_name_full 'Soviet Physics Crystallography'
_journal_page_first 683
_journal_page_last 685
_journal_volume 24
_journal_year 1979
_chemical_compound_source 'Khibiny massif, Kola peninsula, Russia'
_chemical_formula_sum 'Cl Cu6 Fe18 K6 Na S26'
_chemical_name_mineral Djerfisherite
_space_group_IT_number 221
_symmetry_space_group_name_Hall '-P 4 2 3'
_symmetry_space_group_name_H-M 'P m -3 m'
_cell_angle_alpha 90
_cell_angle_beta 90
_cell_angle_gamma 90
_cell_length_a 10.465
_cell_length_b 10.465
_cell_length_c 10.465
_cell_formula_units_Z 1
_cell_volume 1146.087
_database_code_amcsd 0015579
_exptl_crystal_density_diffrn 3.641
_cod_original_formula_sum 'K6 Na (Fe18 Cu6) S26 Cl'
_cod_database_code 9011874

loop_
_space_group_symop_operation_xyz
x,y,z
z,-x,y
-y,z,-x
x,-y,z
-z,x,-y
y,-z,x
-x,y,-z
x,-z,-y
-z,y,x
y,-x,-z
-x,z,y
z,-y,-x
-y,x,z
x,z,y
-z,-y,-x
y,x,z
-x,-z,-y
z,y,x
-y,-x,-z
z,x,-y
-y,-z,x
x,y,-z
-z,-x,y
y,z,-x
-x,-y,z
-z,x,y
y,-z,-x
-x,y,z
z,-x,-y
-y,z,x
x,-y,-z
-x,z,-y
z,-y,x
-y,x,-z
x,-z,y
-z,y,-x
y,-x,z
-x,-z,y
z,y,-x
-y,-x,z
x,z,-y
-z,-y,x
y,x,-z
-z,-x,-y
y,z,x
-x,-y,-z
z,x,y
-y,-z,-x

loop_
_atom_site_label
_atom_site_fract_x
_atom_site_fract_y
_atom_site_fract_z
_atom_site_occupancy
_atom_site_U_iso_or_equiv
K 0.50000 0.50000 0.20100 1.00000 0.01418
Na 0.00000 0.00000 0.00000 1.00000 0.00988
Fe 0.13100 0.36900 0.13100 0.75000 0.01216
Cu 0.13100 0.36900 0.13100 0.25000 0.01216
S1 0.50000 0.25000 0.00000 1.00000 0.01216
S2 0.00000 0.25000 0.00000 1.00000 0.00988
S3 0.27200 0.27200 0.27200 1.00000 0.01140
Cl 0.50000 0.50000 0.50000 1.00000 0.01254

loop_
_cod_related_entry_id
_cod_related_entry_database
_cod_related_entry_code
1 AMCSD 0015579
